data_7028537
loop_
_publ_author_name
'Liu, Xi'
'Li, Lin'
'Yang, Yun-Zhi'
'Huang, Kun-Lin'

_publ_section_title
;
 Doping potassium ions in silver cyanide complexes for green luminescence.
;
_journal_issue 10
_journal_name_full 'Dalton transactions (Cambridge, England : 2003)'
_journal_page_first 4086
_journal_page_last 4092
_journal_paper_doi 10.1039/c3dt53219d
_journal_volume 43
_journal_year 2014
_chemical_formula_sum 'C14 H24 Ag3 K N8'
_chemical_formula_weight 667.12
_chemical_name_systematic
; 
 ? 
;
_space_group_IT_number 167
_symmetry_cell_setting trigonal
_symmetry_space_group_name_Hall '-R 3 2"c'
_symmetry_space_group_name_H-M 'R -3 c :H'
_atom_sites_solution_hydrogens geom
_atom_sites_solution_primary direct
_atom_sites_solution_secondary difmap
_audit_creation_method SHELXL-97
_cell_angle_alpha 90.00
_cell_angle_beta 90.00
_cell_angle_gamma 120.00
_cell_formula_units_Z 6
_cell_length_a 9.2899(10)
_cell_length_b 9.2899(10)
_cell_length_c 49.248(3)
_cell_measurement_reflns_used 2135
_cell_measurement_temperature 293(2)
_cell_measurement_theta_max 27.4835
_cell_measurement_theta_min 3.0222
_cell_volume 3680.8(6)
_computing_cell_refinement 'CrystalClear (Rigaku Corp., 2002)'
_computing_data_collection 'CrystalClear (Rigaku Corp., 2002)'
_computing_data_reduction 'CrystalClear (Rigaku Corp., 2002)'
_computing_molecular_graphics 'Siemens SHELXTL^TM^ 5'
_computing_publication_material 'Siemens SHELXTL^TM^ 5'
_computing_structure_refinement 'Siemens SHELXTL^TM^ 5'
_computing_structure_solution 'Siemens SHELXTL^TM^ 5'
_diffrn_ambient_temperature 293(2)
_diffrn_measured_fraction_theta_full 0.998
_diffrn_measured_fraction_theta_max 0.998
_diffrn_measurement_device_type 'Rigaku Mercury CCD'
_diffrn_measurement_method \w
_diffrn_radiation_monochromator graphite
_diffrn_radiation_source 'fine-focus sealed tube'
_diffrn_radiation_type MoK\a
_diffrn_radiation_wavelength 0.71073
_diffrn_reflns_av_R_equivalents 0.0401
_diffrn_reflns_av_sigmaI/netI 0.0407
_diffrn_reflns_limit_h_max 9
_diffrn_reflns_limit_h_min -12
_diffrn_reflns_limit_k_max 12
_diffrn_reflns_limit_k_min -10
_diffrn_reflns_limit_l_max 63
_diffrn_reflns_limit_l_min -61
_diffrn_reflns_number 8826
_diffrn_reflns_theta_full 27.48
_diffrn_reflns_theta_max 27.48
_diffrn_reflns_theta_min 3.02
_exptl_absorpt_coefficient_mu 2.553
_exptl_absorpt_correction_T_max 1.0000
_exptl_absorpt_correction_T_min 0.8340
_exptl_absorpt_correction_type multi-scan
_exptl_absorpt_process_details 'Sphere (Rigaku CrystalClear)'
_exptl_crystal_colour Colorless
_exptl_crystal_density_diffrn 1.806
_exptl_crystal_density_method 'not measured'
_exptl_crystal_description Prism
_exptl_crystal_F_000 1944
_exptl_crystal_size_max 0.2200
_exptl_crystal_size_mid 0.2000
_exptl_crystal_size_min 0.2000
_refine_diff_density_max 0.461
_refine_diff_density_min -0.659
_refine_diff_density_rms 0.094
_refine_ls_extinction_method none
_refine_ls_goodness_of_fit_ref 1.003
_refine_ls_hydrogen_treatment constr
_refine_ls_matrix_type full
_refine_ls_number_parameters 41
_refine_ls_number_reflns 944
_refine_ls_number_restraints 0
_refine_ls_restrained_S_all 1.003
_refine_ls_R_factor_all 0.0665
_refine_ls_R_factor_gt 0.0359
_refine_ls_shift/su_max 0.000
_refine_ls_shift/su_mean 0.000
_refine_ls_structure_factor_coef Fsqd
_refine_ls_weighting_details 'calc w=1/[\s^2^(Fo^2^)+(0.0360P)^2^+0.0000P] where P=(Fo^2^+2Fc^2^)/3'
_refine_ls_weighting_scheme calc
_refine_ls_wR_factor_gt 0.0707
_refine_ls_wR_factor_ref 0.0850
_reflns_number_gt 661
_reflns_number_total 944
_reflns_threshold_expression >2sigma(I)
_cod_data_source_file c3dt53219d.txt
_cod_data_source_block 167
_cod_depositor_comments
;
The following automatic conversions were performed:

'_symmetry_cell_setting' value 'Trigonal' changed to 'trigonal'
according to
/usr/data/users/saulius/automatic-downloads/current/RSC/lib/dictionaries/cif_core.dic
dictionary named 'cif_core.dic' version 2.4.2 from
2011-04-26.

'_exptl_absorpt_correction_type' value 'Multi-scan'
changed to 'multi-scan' according to
/usr/data/users/saulius/automatic-downloads/current/RSC/lib/dictionaries/cif_core.dic
dictionary named 'cif_core.dic' version 2.4.2 from 2011-04-26.

Automatic conversion script
Id: cif_fix_values 2281 2013-09-26 08:29:07Z andrius 
;
_cod_original_sg_symbol_H-M R-3c
_cod_database_code 7028537

loop_
_symmetry_equiv_pos_as_xyz
'x, y, z'
'-y, x-y, z'
'-x+y, -x, z'
'y, x, -z+1/2'
'-x, -x+y, -z+1/2'
'x-y, -y, -z+1/2'
'x+2/3, y+1/3, z+1/3'
'-y+2/3, x-y+1/3, z+1/3'
'-x+y+2/3, -x+1/3, z+1/3'
'y+2/3, x+1/3, -z+5/6'
'-x+2/3, -x+y+1/3, -z+5/6'
'x-y+2/3, -y+1/3, -z+5/6'
'x+1/3, y+2/3, z+2/3'
'-y+1/3, x-y+2/3, z+2/3'
'-x+y+1/3, -x+2/3, z+2/3'
'y+1/3, x+2/3, -z+7/6'
'-x+1/3, -x+y+2/3, -z+7/6'
'x-y+1/3, -y+2/3, -z+7/6'
'-x, -y, -z'
'y, -x+y, -z'
'x-y, x, -z'
'-y, -x, z-1/2'
'x, x-y, z-1/2'
'-x+y, y, z-1/2'
'-x+2/3, -y+1/3, -z+1/3'
'y+2/3, -x+y+1/3, -z+1/3'
'x-y+2/3, x+1/3, -z+1/3'
'-y+2/3, -x+1/3, z-1/6'
'x+2/3, x-y+1/3, z-1/6'
'-x+y+2/3, y+1/3, z-1/6'
'-x+1/3, -y+2/3, -z+2/3'
'y+1/3, -x+y+2/3, -z+2/3'
'x-y+1/3, x+2/3, -z+2/3'
'-y+1/3, -x+2/3, z+1/6'
'x+1/3, x-y+2/3, z+1/6'
'-x+y+1/3, y+2/3, z+1/6'

loop_
_atom_site_label
_atom_site_type_symbol
_atom_site_fract_x
_atom_site_fract_y
_atom_site_fract_z
_atom_site_U_iso_or_equiv
_atom_site_adp_type
_atom_site_occupancy
_atom_site_symmetry_multiplicity
_atom_site_calc_flag
_atom_site_refinement_flags
Ag1 Ag -0.13441(5) -0.46774(5) 0.0833 0.0631(2) Uani 1 2 d S
K1 K 0.0000 0.0000 0.0000 0.0510(5) Uani 1 6 d S
N1 N -0.2071(5) -0.2898(6) 0.03477(10) 0.0833(13) Uani 1 1 d .
C1 C -0.1916(5) -0.3593(6) 0.05131(10) 0.0606(11) Uani 1 1 d .
N11 N -0.3333 0.3333 -0.30060(12) 0.0491(13) Uani 1 3 d S
C11 C -0.3333 0.3333 -0.2711(2) 0.157(5) Uani 1 3 d S
H11A H -0.3401 0.4272 -0.2646 0.235 Uiso 0.33 1 calc PR
H11B H -0.2327 0.3401 -0.2646 0.235 Uiso 0.33 1 calc PR
H11C H -0.4272 0.2327 -0.2646 0.235 Uiso 0.33 1 calc PR
C12 C -0.3217(7) 0.1896(8) -0.30959(19) 0.129(3) Uani 1 1 d .
H12A H -0.3215 0.1864 -0.3291 0.194 Uiso 1 1 calc R
H12D H -0.4152 0.0897 -0.3028 0.194 Uiso 1 1 calc R
H12B H -0.2208 0.1982 -0.3028 0.194 Uiso 1 1 calc R

loop_
_atom_site_aniso_label
_atom_site_aniso_U_11
_atom_site_aniso_U_22
_atom_site_aniso_U_33
_atom_site_aniso_U_23
_atom_site_aniso_U_13
_atom_site_aniso_U_12
Ag1 0.0635(3) 0.0635(3) 0.0577(4) 0.00393(12) -0.00393(12) 0.0282(3)
K1 0.0527(8) 0.0527(8) 0.0476(13) 0.000 0.000 0.0264(4)
N1 0.082(3) 0.090(3) 0.076(3) 0.017(3) 0.004(2) 0.041(2)
C1 0.052(3) 0.065(3) 0.059(3) 0.006(2) 0.005(2) 0.025(2)
N11 0.0465(19) 0.0465(19) 0.054(4) 0.000 0.000 0.0232(10)
C11 0.205(9) 0.205(9) 0.060(8) 0.000 0.000 0.103(4)
C12 0.114(5) 0.084(4) 0.200(9) -0.056(5) -0.001(5) 0.057(4)

loop_
_atom_type_symbol
_atom_type_description
_atom_type_scat_dispersion_real
_atom_type_scat_dispersion_imag
_atom_type_scat_source
C C 0.0033 0.0016 'International Tables Vol C Tables 4.2.6.8 and 6.1.1.4'
H H 0.0000 0.0000 'International Tables Vol C Tables 4.2.6.8 and 6.1.1.4'
Ag Ag -0.8971 1.1015 'International Tables Vol C Tables 4.2.6.8 and 6.1.1.4'
K K 0.2009 0.2494 'International Tables Vol C Tables 4.2.6.8 and 6.1.1.4'
N N 0.0061 0.0033 'International Tables Vol C Tables 4.2.6.8 and 6.1.1.4'

loop_
_geom_angle_atom_site_label_1
_geom_angle_atom_site_label_2
_geom_angle_atom_site_label_3
_geom_angle
_geom_angle_site_symmetry_1
_geom_angle_site_symmetry_3
C1 Ag1 C1 166.8(2) 16_544 .
C1 Ag1 Ag1 114.82(12) 16_544 2_445
C1 Ag1 Ag1 77.22(12) . 2_445
C1 Ag1 Ag1 77.22(12) 16_544 3_545
C1 Ag1 Ag1 114.82(12) . 3_545
Ag1 Ag1 Ag1 60.0 2_445 3_545
N1 K1 N1 180.0(3) 20 2
N1 K1 N1 89.68(14) 20 21
N1 K1 N1 90.32(14) 2 21
N1 K1 N1 89.68(14) 20 19
N1 K1 N1 90.32(14) 2 19
N1 K1 N1 89.68(14) 21 19
N1 K1 N1 90.32(14) 20 .
N1 K1 N1 89.68(14) 2 .
N1 K1 N1 90.32(14) 21 .
N1 K1 N1 180.0(2) 19 .
N1 K1 N1 90.32(14) 20 3
N1 K1 N1 89.68(14) 2 3
N1 K1 N1 180.0(2) 21 3
N1 K1 N1 90.32(14) 19 3
N1 K1 N1 89.68(14) . 3
C1 N1 K1 138.9(4) . .
N1 C1 Ag1 173.3(4) . .
C11 N11 C12 107.6(4) . .
C11 N11 C12 107.6(4) . 2_565
C12 N11 C12 111.2(4) . 2_565
C11 N11 C12 107.6(4) . 3_455
C12 N11 C12 111.2(4) . 3_455
C12 N11 C12 111.2(4) 2_565 3_455
N11 C11 H11A 109.5 . .
N11 C11 H11B 109.5 . .
H11A C11 H11B 109.5 . .
N11 C11 H11C 109.5 . .
H11A C11 H11C 109.5 . .
H11B C11 H11C 109.5 . .
N11 C12 H12A 109.5 . .
N11 C12 H12D 109.5 . .
H12A C12 H12D 109.5 . .
N11 C12 H12B 109.5 . .
H12A C12 H12B 109.5 . .
H12D C12 H12B 109.5 . .

loop_
_geom_bond_atom_site_label_1
_geom_bond_atom_site_label_2
_geom_bond_distance
_geom_bond_site_symmetry_2
Ag1 C1 2.078(5) 16_544
Ag1 C1 2.078(5) .
Ag1 Ag1 3.2008(9) 2_445
Ag1 Ag1 3.2008(9) 3_545
K1 N1 2.950(5) 20
K1 N1 2.950(5) 2
K1 N1 2.950(5) 21
K1 N1 2.950(5) 19
K1 N1 2.950(5) .
K1 N1 2.950(5) 3
N1 C1 1.093(5) .
N11 C11 1.453(11) .
N11 C12 1.461(6) .
N11 C12 1.461(6) 2_565
N11 C12 1.461(6) 3_455
C11 H11A 0.9600 .
C11 H11B 0.9600 .
C11 H11C 0.9600 .
C12 H12A 0.9600 .
C12 H12D 0.9600 .
C12 H12B 0.9600 .

loop_
_geom_torsion_atom_site_label_1
_geom_torsion_atom_site_label_2
_geom_torsion_atom_site_label_3
_geom_torsion_atom_site_label_4
_geom_torsion
_geom_torsion_site_symmetry_1
N1 K1 N1 C1 169.9(7) 20
N1 K1 N1 C1 -10.1(7) 2
N1 K1 N1 C1 80.3(6) 21
N1 K1 N1 C1 -92.6(7) 19
N1 K1 N1 C1 -99.7(6) 3
K1 N1 C1 Ag1 16(5) .
C1 Ag1 C1 N1 1(4) 16_544
Ag1 Ag1 C1 N1 158(4) 2_445
Ag1 Ag1 C1 N1 -154(4) 3_545
